data_8105746
loop_
_publ_author_name
'Liu, Mei-Feng'
'Zhang, Xing-Yu'
'Du, Yi-Mei'
'Chen, Yan'

_publ_section_title
;
 Crystal structure of
 1-(4-hydroxybenzyl)-4-methoxy-9,10-dihydrophenanthrene-2,7-diol from
 Arundina graminifolia, C22H20O4
;
_journal_issue 4
_journal_name_full 'Zeitschrift f\"ur Kristallographie - New Crystal Structures'
_journal_page_first 547
_journal_page_last 549
_journal_paper_doi 10.1515/ncrs-2021-0485
_journal_volume 237
_journal_year 2022
_chemical_formula_moiety '2(C22 H20 O4)'
_chemical_formula_sum 'C44 H40 O8'
_chemical_formula_weight 696.76
_chemical_name_systematic
;
1-(4-hydroxybenzyl)-4-methoxy-9,10-dihydrophenanthrene-2,7-diol
;
_space_group_IT_number 19
_space_group_name_Hall 'P 2ac 2ab'
_space_group_name_H-M_alt 'P 21 21 21'
_symmetry_cell_setting orthorhombic
_symmetry_Int_Tables_number 19
_symmetry_space_group_name_Hall 'P 2ac 2ab'
_symmetry_space_group_name_H-M 'P 21 21 21'
_cell_angle_alpha 90
_cell_angle_beta 90
_cell_angle_gamma 90
_cell_formula_units_Z 4
_cell_length_a 11.355(5)
_cell_length_b 15.084(7)
_cell_length_c 20.078(9)
_cell_measurement_reflns_used 9869
_cell_measurement_temperature 296(2)
_cell_measurement_theta_max 27.00
_cell_measurement_theta_min 2.25
_cell_volume 3439(3)
_computing_cell_refinement 'SAINT v8.34A (Bruker, 2013) '
_computing_data_collection 'SAINT v8.34A (Bruker, 2013) '
_computing_data_reduction 'SAINT v8.34A (Bruker, 2013) '
_computing_molecular_graphics 'Olex2 (Dolomanov et al., 2009) '
_computing_publication_material 'Olex2 (Dolomanov et al., 2009) '
_computing_structure_refinement 'ShelXL (Sheldrick, 2015) '
_computing_structure_solution 'ShelXT (Sheldrick, 2015) '
_diffrn_ambient_temperature 296.15
_diffrn_measured_fraction_theta_full 1.000
_diffrn_measured_fraction_theta_max 0.993
_diffrn_measurement_device_type 'Bruker APEX-II CCD'
_diffrn_measurement_method '\f and \w scans'
_diffrn_radiation_type 'Mo K\a'
_diffrn_radiation_wavelength 0.71073
_diffrn_reflns_av_R_equivalents 0.0295
_diffrn_reflns_limit_h_max 14
_diffrn_reflns_limit_h_min -14
_diffrn_reflns_limit_k_max 19
_diffrn_reflns_limit_k_min -19
_diffrn_reflns_limit_l_max 25
_diffrn_reflns_limit_l_min -25
_diffrn_reflns_number 38650
_diffrn_reflns_theta_full 25.242
_diffrn_reflns_theta_max 27.434
_exptl_absorpt_coefficient_mu 0.092
_exptl_absorpt_correction_T_max 0.7455
_exptl_absorpt_correction_T_min 0.6769
_exptl_absorpt_correction_type multi-scan
_exptl_absorpt_process_details
;
ADABS-2014/5 (Bruker,2014/5) was used for absorption correction.
wR2(int) was 0.0893 before and 0.0334 after correction.
The Ratio of minimum to maximum transmission is 0.9080.
The \l/2 correction factor is 0.00150.
;
_exptl_crystal_colour ' colourless'
_exptl_crystal_density_diffrn 1.346
_exptl_crystal_density_method 'not measured'
_exptl_crystal_description block
_exptl_crystal_F_000 1472
_exptl_crystal_size_max 0.28
_exptl_crystal_size_mid 0.26
_exptl_crystal_size_min 0.22
_refine_diff_density_max 0.150
_refine_diff_density_min -0.210
_refine_diff_density_rms 0.051
_refine_ls_extinction_coef .
_refine_ls_extinction_method none
_refine_ls_goodness_of_fit_ref 1.036
_refine_ls_hydrogen_treatment mixed
_refine_ls_matrix_type full
_refine_ls_number_parameters 487
_refine_ls_number_reflns 7761
_refine_ls_number_restraints 0
_refine_ls_restrained_S_all 1.036
_refine_ls_R_factor_all 0.0481
_refine_ls_R_factor_gt 0.0382
_refine_ls_shift/su_max 0.000
_refine_ls_shift/su_mean 0.000
_refine_ls_structure_factor_coef Fsqd
_refine_ls_weighting_details 'calc w=1/[\s^2^(Fo^2^)+(0.0538P)^2^+0.3774P] where P=(Fo^2^+2Fc^2^)/3'
_refine_ls_weighting_scheme calc
_refine_ls_wR_factor_gt 0.0920
_refine_ls_wR_factor_ref 0.0994
_cod_data_source_file suppl_j_ncrs-2021-0485_suppl.cif
_cod_data_source_block 2
_cod_original_sg_symbol_H-M 'P 21 21 21 '
_cod_original_formula_sum 'C44 H40 O8 '
_cod_database_code 8105746
_olex2_submission_special_instructions 'No special instructions were received'

loop_
_symmetry_equiv_pos_site_id
_symmetry_equiv_pos_as_xyz
1 'x, y, z'
2 'x+1/2, -y+1/2, -z'
3 '-x, y+1/2, -z+1/2'
4 '-x+1/2, -y, z+1/2'

loop_
_atom_site_label
_atom_site_type_symbol
_atom_site_fract_x
_atom_site_fract_y
_atom_site_fract_z
_atom_site_U_iso_or_equiv
_atom_site_adp_type
_atom_site_occupancy
_atom_site_site_symmetry_order
_atom_site_calc_flag
_atom_site_refinement_flags_posn
_atom_site_refinement_flags_adp
_atom_site_refinement_flags_occupancy
_atom_site_disorder_assembly
_atom_site_disorder_group
O1 O 0.40577(17) -0.17274(13) -0.25213(9) 0.0584(5) Uani 1 1 d . . . . .
H1 H 0.386(3) -0.220(3) -0.2354(17) 0.088 Uiso 1 1 d R . . . .
O2 O 1.01661(15) 0.14306(17) 0.12358(10) 0.0704(6) Uani 1 1 d . . . . .
H2 H 1.039(4) 0.146(3) 0.169(2) 0.106 Uiso 1 1 d R . . . .
O3 O 0.17125(14) 0.08737(13) 0.03049(9) 0.0558(4) Uani 1 1 d . . . . .
H3 H 0.124(3) 0.100(2) 0.0669(17) 0.084 Uiso 1 1 d R . . . .
O4 O 0.48402(14) 0.09327(14) 0.19175(8) 0.0568(5) Uani 1 1 d . . . . .
C1 C 0.3873(2) -0.10470(16) -0.20717(11) 0.0463(5) Uani 1 1 d . . . . .
C2 C 0.3430(3) -0.11996(18) -0.14437(12) 0.0582(7) Uani 1 1 d . . . . .
H2A H 0.326111 -0.177369 -0.130451 0.070 Uiso 1 1 calc R . . . .
C3 C 0.3241(3) -0.04899(17) -0.10233(12) 0.0575(6) Uani 1 1 d . . . . .
H3A H 0.293799 -0.059541 -0.060036 0.069 Uiso 1 1 calc R . . . .
C4 C 0.3487(2) 0.03719(15) -0.12097(11) 0.0445(5) Uani 1 1 d . . . . .
C5 C 0.3236(2) 0.11445(16) -0.07587(11) 0.0497(5) Uani 1 1 d . . . . .
H5A H 0.239109 0.123586 -0.074473 0.060 Uiso 1 1 calc R . . . .
H5B H 0.358524 0.167114 -0.095351 0.060 Uiso 1 1 calc R . . . .
C6 C 0.36795(19) 0.10560(15) -0.00521(11) 0.0426(5) Uani 1 1 d . . . . .
C7 C 0.48753(19) 0.11021(15) 0.01109(10) 0.0420(5) Uani 1 1 d . . . . .
C8 C 0.52844(18) 0.10278(14) 0.07706(10) 0.0387(4) Uani 1 1 d . . . . .
C9 C 0.65658(18) 0.10683(14) 0.09052(10) 0.0389(4) Uani 1 1 d . . . . .
C10 C 0.72821(18) 0.15196(15) 0.04475(10) 0.0409(5) Uani 1 1 d . . . . .
C11 C 0.84772(19) 0.16173(17) 0.05690(11) 0.0468(5) Uani 1 1 d . . . . .
H11 H 0.894570 0.191468 0.026164 0.056 Uiso 1 1 calc R . . . .
C12 C 0.89760(19) 0.12807(17) 0.11368(12) 0.0490(5) Uani 1 1 d . . . . .
C13 C 0.4111(2) -0.01979(17) -0.22744(13) 0.0552(6) Uani 1 1 d . . . . .
H13 H 0.439508 -0.009214 -0.270154 0.066 Uiso 1 1 calc R . . . .
C14 C 0.3928(2) 0.04988(17) -0.18420(12) 0.0534(6) Uani 1 1 d . . . . .
H14 H 0.410718 0.107120 -0.198112 0.064 Uiso 1 1 calc R . . . .
C15 C 0.28825(18) 0.09443(15) 0.04651(11) 0.0439(5) Uani 1 1 d . . . . .
C16 C 0.32462(19) 0.09094(15) 0.11242(11) 0.0443(5) Uani 1 1 d . . . . .
H16 H 0.269235 0.085923 0.146328 0.053 Uiso 1 1 calc R . . . .
C17 C 0.44313(19) 0.09493(15) 0.12765(10) 0.0417(5) Uani 1 1 d . . . . .
C18 C 0.4035(2) 0.0831(2) 0.24468(12) 0.0626(7) Uani 1 1 d . . . . .
H18A H 0.351962 0.133509 0.246255 0.094 Uiso 1 1 calc GR . . . .
H18B H 0.445756 0.078495 0.285933 0.094 Uiso 1 1 calc GR . . . .
H18C H 0.357806 0.030274 0.237873 0.094 Uiso 1 1 calc GR . . . .
C19 C 0.5792(2) 0.12626(18) -0.04231(11) 0.0504(6) Uani 1 1 d . . . . .
H19A H 0.615456 0.070480 -0.054845 0.060 Uiso 1 1 calc R . . . .
H19B H 0.541925 0.151277 -0.081509 0.060 Uiso 1 1 calc R . . . .
C20 C 0.6723(2) 0.18928(18) -0.01663(11) 0.0507(6) Uani 1 1 d . . . . .
H20A H 0.731794 0.198422 -0.050595 0.061 Uiso 1 1 calc R . . . .
H20B H 0.636707 0.246172 -0.006491 0.061 Uiso 1 1 calc R . . . .
C21 C 0.7107(2) 0.06927(16) 0.14615(11) 0.0441(5) Uani 1 1 d . . . . .
H21 H 0.665548 0.036707 0.176076 0.053 Uiso 1 1 calc R . . . .
C22 C 0.8298(2) 0.07942(18) 0.15772(12) 0.0506(5) Uani 1 1 d . . . . .
H22 H 0.864375 0.053634 0.194991 0.061 Uiso 1 1 calc R . . . .
O5 O 0.5799(2) 1.15015(13) 0.46744(10) 0.0713(5) Uani 1 1 d . . . . .
H5 H 0.598310 1.195147 0.447037 0.107 Uiso 1 1 calc GR . . . .
O6 O -0.01697(14) 0.82947(15) 0.10381(9) 0.0612(5) Uani 1 1 d . . . . .
H6 H -0.035(3) 0.844(3) 0.0607(19) 0.092 Uiso 1 1 d R . . . .
O7 O 0.52609(14) 0.83749(15) 0.04515(7) 0.0593(5) Uani 1 1 d . . . . .
O8 O 0.82875(14) 0.84154(12) 0.21153(9) 0.0510(4) Uani 1 1 d . . . . .
H8 H 0.876(3) 0.848(2) 0.1719(16) 0.076 Uiso 1 1 d R . . . .
C23 C 0.5999(2) 1.07626(16) 0.42751(12) 0.0512(5) Uani 1 1 d . . . . .
C24 C 0.5396(2) 1.00031(18) 0.44225(13) 0.0584(6) Uani 1 1 d . . . . .
H24 H 0.484884 1.000044 0.476705 0.070 Uiso 1 1 calc R . . . .
C25 C 0.5599(2) 0.92404(17) 0.40606(12) 0.0529(6) Uani 1 1 d . . . . .
H25 H 0.518460 0.872837 0.416847 0.064 Uiso 1 1 calc R . . . .
C26 C 0.63977(19) 0.92150(16) 0.35439(10) 0.0432(5) Uani 1 1 d . . . . .
C27 C 0.6656(2) 0.83601(16) 0.31712(10) 0.0463(5) Uani 1 1 d . . . . .
H27A H 0.749676 0.824848 0.318910 0.056 Uiso 1 1 calc R . . . .
H27B H 0.626536 0.787533 0.339914 0.056 Uiso 1 1 calc R . . . .
C28 C 0.62709(18) 0.83590(15) 0.24480(10) 0.0408(4) Uani 1 1 d . . . . .
C29 C 0.50811(18) 0.83106(14) 0.22620(10) 0.0398(4) Uani 1 1 d . . . . .
C30 C 0.4129(2) 0.81940(17) 0.27779(11) 0.0477(5) Uani 1 1 d . . . . .
H30A H 0.382028 0.877044 0.290143 0.057 Uiso 1 1 calc R . . . .
H30B H 0.446434 0.792434 0.317346 0.057 Uiso 1 1 calc R . . . .
C31 C 0.3134(2) 0.76184(17) 0.25213(11) 0.0493(5) Uani 1 1 d . . . . .
H31A H 0.342118 0.702110 0.244618 0.059 Uiso 1 1 calc R . . . .
H31B H 0.251294 0.759047 0.285231 0.059 Uiso 1 1 calc R . . . .
C32 C 0.2651(2) 0.79861(15) 0.18846(11) 0.0420(5) Uani 1 1 d . . . . .
C33 C 0.1453(2) 0.79668(16) 0.17405(11) 0.0459(5) Uani 1 1 d . . . . .
H33 H 0.093189 0.771285 0.204260 0.055 Uiso 1 1 calc R . . . .
C34 C 0.10315(18) 0.83204(16) 0.11546(12) 0.0465(5) Uani 1 1 d . . . . .
C35 C 0.6803(3) 1.07618(18) 0.37588(12) 0.0562(6) Uani 1 1 d . . . . .
H35 H 0.721451 1.127567 0.365238 0.067 Uiso 1 1 calc R . . . .
C36 C 0.6991(2) 0.99931(18) 0.34022(12) 0.0543(6) Uani 1 1 d . . . . .
H36 H 0.753357 0.999836 0.305540 0.065 Uiso 1 1 calc R . . . .
C37 C 0.47251(18) 0.83501(15) 0.15905(10) 0.0391(4) Uani 1 1 d . . . . .
C38 C 0.34520(18) 0.83474(15) 0.14239(11) 0.0399(4) Uani 1 1 d . . . . .
C39 C 0.1793(2) 0.87017(17) 0.07072(12) 0.0505(5) Uani 1 1 d . . . . .
H39 H 0.150750 0.894910 0.031501 0.061 Uiso 1 1 calc R . . . .
C40 C 0.2989(2) 0.87164(15) 0.08424(11) 0.0471(5) Uani 1 1 d . . . . .
H40 H 0.349749 0.897916 0.053765 0.057 Uiso 1 1 calc R . . . .
C41 C 0.56128(19) 0.83946(15) 0.11026(10) 0.0417(5) Uani 1 1 d . . . . .
C42 C 0.6077(3) 0.8620(2) -0.00488(12) 0.0695(8) Uani 1 1 d . . . . .
H42A H 0.643640 0.917481 0.006723 0.104 Uiso 1 1 calc GR . . . .
H42B H 0.567532 0.867874 -0.046705 0.104 Uiso 1 1 calc GR . . . .
H42C H 0.667406 0.817150 -0.008578 0.104 Uiso 1 1 calc GR . . . .
C43 C 0.67897(18) 0.84183(16) 0.12762(11) 0.0434(5) Uani 1 1 d . . . . .
H43 H 0.736667 0.844169 0.094792 0.052 Uiso 1 1 calc R . . . .
C44 C 0.71043(18) 0.84069(15) 0.19430(11) 0.0414(5) Uani 1 1 d . . . . .

loop_
_atom_site_aniso_label
_atom_site_aniso_U_11
_atom_site_aniso_U_22
_atom_site_aniso_U_33
_atom_site_aniso_U_23
_atom_site_aniso_U_13
_atom_site_aniso_U_12
O1 0.0692(12) 0.0562(10) 0.0498(10) -0.0059(8) 0.0098(8) -0.0033(9)
O2 0.0345(8) 0.1265(18) 0.0501(9) 0.0001(11) -0.0010(8) -0.0071(10)
O3 0.0362(8) 0.0723(11) 0.0590(10) -0.0064(9) -0.0091(7) -0.0040(8)
O4 0.0379(8) 0.0956(13) 0.0369(8) -0.0015(9) 0.0021(7) -0.0076(9)
C1 0.0410(11) 0.0557(13) 0.0421(11) -0.0037(10) -0.0023(9) -0.0007(10)
C2 0.0796(18) 0.0520(14) 0.0431(12) 0.0019(10) 0.0040(12) -0.0117(13)
C3 0.0764(17) 0.0596(15) 0.0364(11) 0.0016(10) 0.0048(12) -0.0107(13)
C4 0.0403(11) 0.0535(13) 0.0396(11) -0.0018(9) -0.0085(9) 0.0007(9)
C5 0.0492(12) 0.0549(13) 0.0452(12) -0.0030(10) -0.0100(10) 0.0054(11)
C6 0.0421(11) 0.0448(11) 0.0408(11) -0.0056(9) -0.0049(9) 0.0026(9)
C7 0.0397(11) 0.0459(11) 0.0402(10) -0.0041(9) -0.0011(9) 0.0010(9)
C8 0.0353(10) 0.0414(10) 0.0393(10) -0.0031(9) 0.0016(8) -0.0009(8)
C9 0.0349(10) 0.0424(10) 0.0394(10) -0.0044(9) 0.0024(8) -0.0003(8)
C10 0.0394(11) 0.0459(11) 0.0375(10) -0.0022(9) 0.0004(8) -0.0003(9)
C11 0.0396(11) 0.0579(13) 0.0427(11) -0.0017(10) 0.0066(9) -0.0052(10)
C12 0.0329(10) 0.0682(15) 0.0458(12) -0.0080(11) 0.0019(9) 0.0018(10)
C13 0.0600(15) 0.0587(14) 0.0470(13) 0.0039(11) 0.0142(11) -0.0025(12)
C14 0.0589(15) 0.0505(13) 0.0510(13) 0.0057(11) 0.0048(11) -0.0020(11)
C15 0.0351(10) 0.0448(11) 0.0518(12) -0.0062(10) -0.0042(9) -0.0013(9)
C16 0.0353(10) 0.0524(12) 0.0453(11) -0.0045(10) 0.0032(9) -0.0050(9)
C17 0.0391(10) 0.0478(11) 0.0380(10) -0.0023(9) -0.0011(9) -0.0031(9)
C18 0.0508(14) 0.093(2) 0.0442(12) 0.0053(13) 0.0075(11) -0.0075(14)
C19 0.0472(13) 0.0684(15) 0.0356(11) -0.0002(10) 0.0009(9) -0.0007(11)
C20 0.0459(12) 0.0629(15) 0.0434(12) 0.0083(11) 0.0024(10) -0.0032(11)
C21 0.0407(11) 0.0493(12) 0.0424(11) 0.0015(9) 0.0023(9) 0.0012(9)
C22 0.0409(12) 0.0670(15) 0.0438(12) 0.0032(11) -0.0004(10) 0.0076(11)
O5 0.0884(15) 0.0555(11) 0.0701(12) -0.0081(9) 0.0044(11) 0.0057(11)
O6 0.0322(8) 0.0959(14) 0.0556(10) 0.0136(10) 0.0006(7) 0.0009(9)
O7 0.0423(8) 0.1002(14) 0.0354(8) -0.0048(9) 0.0019(7) -0.0030(9)
O8 0.0339(8) 0.0691(11) 0.0500(9) -0.0003(8) -0.0036(7) 0.0022(8)
C23 0.0552(13) 0.0510(13) 0.0474(12) -0.0004(10) -0.0025(11) 0.0028(11)
C24 0.0562(15) 0.0624(15) 0.0567(14) -0.0024(12) 0.0175(12) -0.0002(12)
C25 0.0534(13) 0.0520(13) 0.0535(13) 0.0021(11) 0.0101(11) -0.0075(11)
C26 0.0400(11) 0.0542(13) 0.0355(10) 0.0033(9) -0.0038(9) 0.0013(9)
C27 0.0427(12) 0.0560(13) 0.0401(11) 0.0021(10) -0.0049(9) 0.0068(11)
C28 0.0384(10) 0.0461(11) 0.0380(10) 0.0002(9) -0.0008(8) 0.0046(9)
C29 0.0380(10) 0.0424(11) 0.0391(10) 0.0010(9) 0.0009(8) 0.0033(9)
C30 0.0425(12) 0.0628(14) 0.0379(11) 0.0042(10) 0.0034(9) 0.0023(10)
C31 0.0420(12) 0.0606(14) 0.0452(12) 0.0106(10) 0.0060(10) -0.0007(10)
C32 0.0389(11) 0.0439(11) 0.0431(11) 0.0026(9) 0.0034(9) 0.0019(9)
C33 0.0367(11) 0.0554(13) 0.0457(12) 0.0040(10) 0.0060(9) -0.0009(10)
C34 0.0329(10) 0.0561(13) 0.0506(12) 0.0030(11) 0.0017(9) 0.0037(10)
C35 0.0682(16) 0.0571(14) 0.0431(12) 0.0064(11) -0.0014(12) -0.0150(13)
C36 0.0552(15) 0.0683(16) 0.0394(11) 0.0032(11) 0.0057(10) -0.0115(12)
C37 0.0344(10) 0.0435(11) 0.0395(10) 0.0019(9) 0.0022(8) 0.0007(9)
C38 0.0343(10) 0.0430(11) 0.0425(11) 0.0018(9) 0.0021(8) 0.0008(9)
C39 0.0408(11) 0.0631(14) 0.0478(12) 0.0130(11) -0.0020(10) 0.0040(10)
C40 0.0397(11) 0.0546(13) 0.0470(12) 0.0122(10) 0.0036(9) 0.0013(9)
C41 0.0373(10) 0.0502(12) 0.0375(10) -0.0017(9) -0.0004(8) 0.0010(9)
C42 0.0622(16) 0.105(2) 0.0409(13) 0.0006(14) 0.0061(12) -0.0029(16)
C43 0.0339(10) 0.0543(12) 0.0419(11) -0.0024(10) 0.0047(9) 0.0021(9)
C44 0.0335(10) 0.0442(11) 0.0466(11) -0.0020(9) -0.0022(8) 0.0029(9)

loop_
_atom_type_symbol
_atom_type_description
_atom_type_scat_dispersion_real
_atom_type_scat_dispersion_imag
_atom_type_scat_source
C C 0.0033 0.0016
;
International Tables Vol C Tables 4.2.6.8 and 6.1.1.4
;
H H 0.000 0.000
;
International Tables Vol C Tables 4.2.6.8 and 6.1.1.4
;
O O 0.0106 0.0060
;
;

loop_
_geom_angle_atom_site_label_1
_geom_angle_atom_site_label_2
_geom_angle_atom_site_label_3
_geom_angle
_geom_angle_site_symmetry_1
_geom_angle_site_symmetry_3
C1 O1 H1 110(3) . .
C12 O2 H2 114(2) . .
C15 O3 H3 111(2) . .
C17 O4 C18 119.37(18) . .
C2 C1 O1 121.9(2) . .
C13 C1 O1 118.0(2) . .
C13 C1 C2 120.0(2) . .
C1 C2 H2A 120.4 . .
C1 C2 C3 119.2(2) . .
C3 C2 H2A 120.4 . .
C2 C3 H3A 118.9 . .
C2 C3 C4 122.2(2) . .
C4 C3 H3A 118.9 . .
C3 C4 C5 121.9(2) . .
C14 C4 C3 117.0(2) . .
C14 C4 C5 121.1(2) . .
C4 C5 H5A 108.3 . .
C4 C5 H5B 108.3 . .
C4 C5 C6 115.73(19) . .
H5A C5 H5B 107.4 . .
C6 C5 H5A 108.3 . .
C6 C5 H5B 108.3 . .
C7 C6 C5 122.6(2) . .
C15 C6 C5 119.7(2) . .
C15 C6 C7 117.7(2) . .
C6 C7 C8 122.4(2) . .
C6 C7 C19 120.7(2) . .
C8 C7 C19 116.88(19) . .
C7 C8 C9 119.50(18) . .
C7 C8 C17 117.27(19) . .
C17 C8 C9 123.18(19) . .
C10 C9 C8 118.02(19) . .
C21 C9 C8 124.19(19) . .
C21 C9 C10 117.79(19) . .
C9 C10 C20 118.41(19) . .
C11 C10 C9 120.2(2) . .
C11 C10 C20 121.4(2) . .
C10 C11 H11 119.6 . .
C12 C11 C10 120.8(2) . .
C12 C11 H11 119.6 . .
C11 C12 O2 117.5(2) . .
C11 C12 C22 119.9(2) . .
C22 C12 O2 122.5(2) . .
C1 C13 H13 120.2 . .
C1 C13 C14 119.7(2) . .
C14 C13 H13 120.2 . .
C4 C14 C13 121.9(2) . .
C4 C14 H14 119.0 . .
C13 C14 H14 119.0 . .
O3 C15 C6 117.8(2) . .
O3 C15 C16 120.6(2) . .
C16 C15 C6 121.6(2) . .
C15 C16 H16 120.0 . .
C17 C16 C15 120.0(2) . .
C17 C16 H16 120.0 . .
O4 C17 C8 116.52(19) . .
O4 C17 C16 122.55(19) . .
C16 C17 C8 120.9(2) . .
O4 C18 H18A 109.5 . .
O4 C18 H18B 109.5 . .
O4 C18 H18C 109.5 . .
H18A C18 H18B 109.5 . .
H18A C18 H18C 109.5 . .
H18B C18 H18C 109.5 . .
C7 C19 H19A 109.7 . .
C7 C19 H19B 109.7 . .
H19A C19 H19B 108.2 . .
C20 C19 C7 109.86(18) . .
C20 C19 H19A 109.7 . .
C20 C19 H19B 109.7 . .
C10 C20 C19 109.9(2) . .
C10 C20 H20A 109.7 . .
C10 C20 H20B 109.7 . .
C19 C20 H20A 109.7 . .
C19 C20 H20B 109.7 . .
H20A C20 H20B 108.2 . .
C9 C21 H21 119.3 . .
C22 C21 C9 121.4(2) . .
C22 C21 H21 119.3 . .
C12 C22 H22 120.1 . .
C21 C22 C12 119.7(2) . .
C21 C22 H22 120.1 . .
C23 O5 H5 109.5 . .
C34 O6 H6 112(2) . .
C41 O7 C42 118.76(19) . .
C44 O8 H8 109.6(19) . .
C24 C23 O5 117.7(2) . .
C24 C23 C35 119.5(2) . .
C35 C23 O5 122.8(2) . .
C23 C24 H24 120.0 . .
C23 C24 C25 120.1(2) . .
C25 C24 H24 120.0 . .
C24 C25 H25 119.0 . .
C26 C25 C24 122.0(2) . .
C26 C25 H25 119.0 . .
C25 C26 C27 121.4(2) . .
C25 C26 C36 116.8(2) . .
C36 C26 C27 121.7(2) . .
C26 C27 H27A 108.6 . .
C26 C27 H27B 108.6 . .
H27A C27 H27B 107.6 . .
C28 C27 C26 114.63(19) . .
C28 C27 H27A 108.6 . .
C28 C27 H27B 108.6 . .
C29 C28 C27 122.17(19) . .
C44 C28 C27 120.17(19) . .
C44 C28 C29 117.66(18) . .
C28 C29 C30 120.88(18) . .
C28 C29 C37 121.92(19) . .
C37 C29 C30 117.19(19) . .
C29 C30 H30A 109.3 . .
C29 C30 H30B 109.3 . .
C29 C30 C31 111.59(19) . .
H30A C30 H30B 108.0 . .
C31 C30 H30A 109.3 . .
C31 C30 H30B 109.3 . .
C30 C31 H31A 109.5 . .
C30 C31 H31B 109.5 . .
H31A C31 H31B 108.1 . .
C32 C31 C30 110.58(19) . .
C32 C31 H31A 109.5 . .
C32 C31 H31B 109.5 . .
C33 C32 C31 121.9(2) . .
C33 C32 C38 120.2(2) . .
C38 C32 C31 117.9(2) . .
C32 C33 H33 119.7 . .
C34 C33 C32 120.6(2) . .
C34 C33 H33 119.7 . .
C33 C34 O6 118.4(2) . .
C39 C34 O6 121.5(2) . .
C39 C34 C33 120.1(2) . .
C23 C35 H35 120.2 . .
C36 C35 C23 119.5(2) . .
C36 C35 H35 120.2 . .
C26 C36 H36 118.9 . .
C35 C36 C26 122.1(2) . .
C35 C36 H36 118.9 . .
C29 C37 C38 119.68(18) . .
C41 C37 C29 117.55(19) . .
C41 C37 C38 122.76(19) . .
C32 C38 C37 118.87(19) . .
C40 C38 C32 117.42(19) . .
C40 C38 C37 123.66(19) . .
C34 C39 H39 120.1 . .
C34 C39 C40 119.7(2) . .
C40 C39 H39 120.1 . .
C38 C40 H40 119.1 . .
C39 C40 C38 121.8(2) . .
C39 C40 H40 119.1 . .
O7 C41 C37 117.07(19) . .
O7 C41 C43 121.63(19) . .
C43 C41 C37 121.2(2) . .
O7 C42 H42A 109.5 . .
O7 C42 H42B 109.5 . .
O7 C42 H42C 109.5 . .
H42A C42 H42B 109.5 . .
H42A C42 H42C 109.5 . .
H42B C42 H42C 109.5 . .
C41 C43 H43 120.2 . .
C41 C43 C44 119.52(19) . .
C44 C43 H43 120.2 . .
O8 C44 C28 118.57(19) . .
C43 C44 O8 119.37(19) . .
C43 C44 C28 122.03(19) . .

loop_
_geom_bond_atom_site_label_1
_geom_bond_atom_site_label_2
_geom_bond_distance
_geom_bond_site_symmetry_2
O1 H1 0.82(4) .
O1 C1 1.383(3) .
O2 H2 0.96(4) .
O2 C12 1.384(3) .
O3 H3 0.93(3) .
O3 C15 1.371(3) .
O4 C17 1.368(3) .
O4 C18 1.411(3) .
C1 C2 1.377(3) .
C1 C13 1.371(4) .
C2 H2A 0.9300 .
C2 C3 1.380(4) .
C3 H3A 0.9300 .
C3 C4 1.381(4) .
C4 C5 1.503(3) .
C4 C14 1.378(3) .
C5 H5A 0.9700 .
C5 H5B 0.9700 .
C5 C6 1.511(3) .
C6 C7 1.398(3) .
C6 C15 1.388(3) .
C7 C8 1.408(3) .
C7 C19 1.514(3) .
C8 C9 1.481(3) .
C8 C17 1.409(3) .
C9 C10 1.403(3) .
C9 C21 1.395(3) .
C10 C11 1.387(3) .
C10 C20 1.496(3) .
C11 H11 0.9300 .
C11 C12 1.371(3) .
C12 C22 1.383(3) .
C13 H13 0.9300 .
C13 C14 1.379(4) .
C14 H14 0.9300 .
C15 C16 1.387(3) .
C16 H16 0.9300 .
C16 C17 1.381(3) .
C18 H18A 0.9600 .
C18 H18B 0.9600 .
C18 H18C 0.9600 .
C19 H19A 0.9700 .
C19 H19B 0.9700 .
C19 C20 1.512(4) .
C20 H20A 0.9700 .
C20 H20B 0.9700 .
C21 H21 0.9300 .
C21 C22 1.382(3) .
C22 H22 0.9300 .
O5 H5 0.8200 .
O5 C23 1.392(3) .
O6 H6 0.92(4) .
O6 C34 1.384(3) .
O7 C41 1.367(3) .
O7 C42 1.416(3) .
O8 H8 0.97(3) .
O8 C44 1.387(3) .
C23 C24 1.367(4) .
C23 C35 1.381(3) .
C24 H24 0.9300 .
C24 C25 1.380(4) .
C25 H25 0.9300 .
C25 C26 1.378(3) .
C26 C27 1.520(3) .
C26 C36 1.383(4) .
C27 H27A 0.9700 .
C27 H27B 0.9700 .
C27 C28 1.517(3) .
C28 C29 1.404(3) .
C28 C44 1.389(3) .
C29 C30 1.507(3) .
C29 C37 1.409(3) .
C30 H30A 0.9700 .
C30 H30B 0.9700 .
C30 C31 1.515(3) .
C31 H31A 0.9700 .
C31 H31B 0.9700 .
C31 C32 1.498(3) .
C32 C33 1.390(3) .
C32 C38 1.407(3) .
C33 H33 0.9300 .
C33 C34 1.378(3) .
C34 C39 1.373(3) .
C35 H35 0.9300 .
C35 C36 1.379(4) .
C36 H36 0.9300 .
C37 C38 1.484(3) .
C37 C41 1.407(3) .
C38 C40 1.396(3) .
C39 H39 0.9300 .
C39 C40 1.385(3) .
C40 H40 0.9300 .
C41 C43 1.382(3) .
C42 H42A 0.9600 .
C42 H42B 0.9600 .
C42 H42C 0.9600 .
C43 H43 0.9300 .
C43 C44 1.386(3) .

loop_
_geom_torsion_atom_site_label_1
_geom_torsion_atom_site_label_2
_geom_torsion_atom_site_label_3
_geom_torsion_atom_site_label_4
_geom_torsion
_geom_torsion_site_symmetry_1
_geom_torsion_site_symmetry_2
_geom_torsion_site_symmetry_3
_geom_torsion_site_symmetry_4
O1 C1 C2 C3 -178.5(2) . . . .
O1 C1 C13 C14 179.4(2) . . . .
O2 C12 C22 C21 177.9(2) . . . .
O3 C15 C16 C17 177.7(2) . . . .
C1 C2 C3 C4 -0.3(4) . . . .
C1 C13 C14 C4 -1.3(4) . . . .
C2 C1 C13 C14 1.3(4) . . . .
C2 C3 C4 C5 177.7(2) . . . .
C2 C3 C4 C14 0.4(4) . . . .
C3 C4 C5 C6 49.2(3) . . . .
C3 C4 C14 C13 0.4(4) . . . .
C4 C5 C6 C7 71.7(3) . . . .
C4 C5 C6 C15 -109.8(2) . . . .
C5 C4 C14 C13 -176.9(2) . . . .
C5 C6 C7 C8 179.4(2) . . . .
C5 C6 C7 C19 1.1(3) . . . .
C5 C6 C15 O3 3.2(3) . . . .
C5 C6 C15 C16 -176.4(2) . . . .
C6 C7 C8 C9 179.0(2) . . . .
C6 C7 C8 C17 -3.2(3) . . . .
C6 C7 C19 C20 139.6(2) . . . .
C6 C15 C16 C17 -2.7(4) . . . .
C7 C6 C15 O3 -178.2(2) . . . .
C7 C6 C15 C16 2.2(3) . . . .
C7 C8 C9 C10 25.3(3) . . . .
C7 C8 C9 C21 -155.3(2) . . . .
C7 C8 C17 O4 -176.1(2) . . . .
C7 C8 C17 C16 2.7(3) . . . .
C7 C19 C20 C10 58.1(3) . . . .
C8 C7 C19 C20 -38.7(3) . . . .
C8 C9 C10 C11 176.5(2) . . . .
C8 C9 C10 C20 -3.1(3) . . . .
C8 C9 C21 C22 -176.5(2) . . . .
C9 C8 C17 O4 1.6(3) . . . .
C9 C8 C17 C16 -179.6(2) . . . .
C9 C10 C11 C12 -0.3(3) . . . .
C9 C10 C20 C19 -38.3(3) . . . .
C9 C21 C22 C12 0.3(4) . . . .
C10 C9 C21 C22 3.0(3) . . . .
C10 C11 C12 O2 -177.8(2) . . . .
C10 C11 C12 C22 3.7(4) . . . .
C11 C10 C20 C19 142.1(2) . . . .
C11 C12 C22 C21 -3.7(4) . . . .
C13 C1 C2 C3 -0.5(4) . . . .
C14 C4 C5 C6 -133.6(2) . . . .
C15 C6 C7 C8 0.9(3) . . . .
C15 C6 C7 C19 -177.4(2) . . . .
C15 C16 C17 O4 178.9(2) . . . .
C15 C16 C17 C8 0.2(3) . . . .
C17 C8 C9 C10 -152.3(2) . . . .
C17 C8 C9 C21 27.1(3) . . . .
C18 O4 C17 C8 -178.3(2) . . . .
C18 O4 C17 C16 3.0(4) . . . .
C19 C7 C8 C9 -2.7(3) . . . .
C19 C7 C8 C17 175.1(2) . . . .
C20 C10 C11 C12 179.3(2) . . . .
C21 C9 C10 C11 -2.9(3) . . . .
C21 C9 C10 C20 177.4(2) . . . .
O5 C23 C24 C25 -177.2(2) . . . .
O5 C23 C35 C36 177.3(2) . . . .
O6 C34 C39 C40 179.8(2) . . . .
O7 C41 C43 C44 -177.8(2) . . . .
C23 C24 C25 C26 -0.3(4) . . . .
C23 C35 C36 C26 0.0(4) . . . .
C24 C23 C35 C36 -0.4(4) . . . .
C24 C25 C26 C27 177.0(2) . . . .
C24 C25 C26 C36 -0.1(4) . . . .
C25 C26 C27 C28 113.9(2) . . . .
C25 C26 C36 C35 0.2(4) . . . .
C26 C27 C28 C29 -72.4(3) . . . .
C26 C27 C28 C44 107.6(2) . . . .
C27 C26 C36 C35 -176.8(2) . . . .
C27 C28 C29 C30 -4.2(3) . . . .
C27 C28 C29 C37 177.1(2) . . . .
C27 C28 C44 O8 2.8(3) . . . .
C27 C28 C44 C43 -179.2(2) . . . .
C28 C29 C30 C31 -144.5(2) . . . .
C28 C29 C37 C38 -176.5(2) . . . .
C28 C29 C37 C41 3.2(3) . . . .
C29 C28 C44 O8 -177.2(2) . . . .
C29 C28 C44 C43 0.8(3) . . . .
C29 C30 C31 C32 -55.2(3) . . . .
C29 C37 C38 C32 -23.3(3) . . . .
C29 C37 C38 C40 154.1(2) . . . .
C29 C37 C41 O7 175.9(2) . . . .
C29 C37 C41 C43 -1.4(3) . . . .
C30 C29 C37 C38 4.7(3) . . . .
C30 C29 C37 C41 -175.5(2) . . . .
C30 C31 C32 C33 -142.0(2) . . . .
C30 C31 C32 C38 38.8(3) . . . .
C31 C32 C33 C34 179.1(2) . . . .
C31 C32 C38 C37 -0.2(3) . . . .
C31 C32 C38 C40 -177.8(2) . . . .
C32 C33 C34 O6 -179.2(2) . . . .
C32 C33 C34 C39 -0.4(4) . . . .
C32 C38 C40 C39 -2.4(3) . . . .
C33 C32 C38 C37 -179.4(2) . . . .
C33 C32 C38 C40 3.0(3) . . . .
C33 C34 C39 C40 1.1(4) . . . .
C34 C39 C40 C38 0.4(4) . . . .
C35 C23 C24 C25 0.6(4) . . . .
C36 C26 C27 C28 -69.2(3) . . . .
C37 C29 C30 C31 34.3(3) . . . .
C37 C38 C40 C39 -179.8(2) . . . .
C37 C41 C43 C44 -0.6(4) . . . .
C38 C32 C33 C34 -1.7(3) . . . .
C38 C37 C41 O7 -4.4(3) . . . .
C38 C37 C41 C43 178.4(2) . . . .
C41 C37 C38 C32 157.0(2) . . . .
C41 C37 C38 C40 -25.6(3) . . . .
C41 C43 C44 O8 178.9(2) . . . .
C41 C43 C44 C28 1.0(4) . . . .
C42 O7 C41 C37 165.7(2) . . . .
C42 O7 C41 C43 -17.1(4) . . . .
C44 C28 C29 C30 175.8(2) . . . .
C44 C28 C29 C37 -2.9(3) . . . .
